data_7046280
loop_
_publ_author_name
'Guo, Bei-Bei'
'Gao, Wen-Xi'
'Lin, Yue-Jian'
'Jin, Guo-Xin'

_publ_section_title
;
 Construction of half-sandwich multinuclear complexes including tunnel
 architectures via C-H-activation-directed assembly.
;
_journal_issue 23
_journal_name_full 'Dalton transactions (Cambridge, England : 2003)'
_journal_page_first 7701
_journal_page_last 7708
_journal_paper_doi 10.1039/c8dt01140k
_journal_volume 47
_journal_year 2018
_chemical_formula_sum 'C108 H116 F12 Ir4 N20 O12 S4'
_chemical_formula_weight 3011.24
_space_group_crystal_system triclinic
_space_group_IT_number 2
_space_group_name_Hall '-P 1'
_space_group_name_H-M_alt 'P -1'
_symmetry_space_group_name_Hall '-P 1'
_symmetry_space_group_name_H-M 'P -1'
_atom_sites_solution_hydrogens geom
_audit_creation_method SHELXL-2016/6
_audit_update_record
;
2018-05-08 deposited with the CCDC.
2018-05-09 downloaded from the CCDC.
;
_cell_angle_alpha 71.237(2)
_cell_angle_beta 76.757(2)
_cell_angle_gamma 65.095(2)
_cell_formula_units_Z 1
_cell_length_a 13.5713(16)
_cell_length_b 13.5763(16)
_cell_length_c 18.221(2)
_cell_measurement_reflns_used 3724
_cell_measurement_temperature 173(2)
_cell_measurement_theta_max 24.53
_cell_measurement_theta_min 2.32
_cell_volume 2866.0(6)
_computing_cell_refinement 'Bruker SAINT'
_computing_data_collection 'Bruker APEX2'
_computing_data_reduction 'Bruker SAINT'
_computing_molecular_graphics 'Bruker SHELXTL'
_computing_publication_material 'Bruker SHELXTL'
_computing_structure_refinement 'SHELXL-2016/6 (Sheldrick, 2016)'
_computing_structure_solution 'SHELXS-97 (Sheldrick, 2008)'
_diffrn_ambient_temperature 173(2)
_diffrn_measured_fraction_theta_full 0.983
_diffrn_measured_fraction_theta_max 0.984
_diffrn_measurement_device_type 'Bruker APEX-II CCD'
_diffrn_measurement_method '\f and \w scans'
_diffrn_radiation_type MoK\a
_diffrn_radiation_wavelength 0.71073
_diffrn_reflns_av_R_equivalents 0.0458
_diffrn_reflns_av_unetI/netI 0.1001
_diffrn_reflns_Laue_measured_fraction_full 0.983
_diffrn_reflns_Laue_measured_fraction_max 0.984
_diffrn_reflns_limit_h_max 17
_diffrn_reflns_limit_h_min -17
_diffrn_reflns_limit_k_max 17
_diffrn_reflns_limit_k_min -16
_diffrn_reflns_limit_l_max 23
_diffrn_reflns_limit_l_min -15
_diffrn_reflns_number 20187
_diffrn_reflns_point_group_measured_fraction_full 0.983
_diffrn_reflns_point_group_measured_fraction_max 0.984
_diffrn_reflns_theta_full 25.242
_diffrn_reflns_theta_max 26.999
_diffrn_reflns_theta_min 1.664
_exptl_absorpt_coefficient_mu 4.789
_exptl_absorpt_correction_T_max 0.8014
_exptl_absorpt_correction_T_min 0.6133
_exptl_absorpt_correction_type multi-scan
_exptl_absorpt_process_details sadabs
_exptl_crystal_colour green
_exptl_crystal_density_diffrn 1.745
_exptl_crystal_description stick
_exptl_crystal_F_000 1480
_exptl_crystal_size_max 0.080
_exptl_crystal_size_mid 0.060
_exptl_crystal_size_min 0.020
_refine_diff_density_max 2.905
_refine_diff_density_min -1.702
_refine_diff_density_rms 0.242
_refine_ls_extinction_method none
_refine_ls_goodness_of_fit_ref 0.977
_refine_ls_hydrogen_treatment constr
_refine_ls_matrix_type full
_refine_ls_number_parameters 759
_refine_ls_number_reflns 12314
_refine_ls_number_restraints 287
_refine_ls_restrained_S_all 0.976
_refine_ls_R_factor_all 0.1104
_refine_ls_R_factor_gt 0.0624
_refine_ls_shift/su_max 0.008
_refine_ls_shift/su_mean 0.001
_refine_ls_structure_factor_coef Fsqd
_refine_ls_weighting_details 'w=1/[\s^2^(Fo^2^)+(0.1461P)^2^+0.3644P] where P=(Fo^2^+2Fc^2^)/3'
_refine_ls_weighting_scheme calc
_refine_ls_wR_factor_gt 0.1773
_refine_ls_wR_factor_ref 0.2271
_reflns_Friedel_coverage 0.000
_reflns_number_gt 7469
_reflns_number_total 12314
_reflns_threshold_expression 'I > 2\s(I)'
_cod_data_source_file c8dt01140k2.cif
_cod_data_source_block 2c
_cod_depositor_comments 'Adding full bibliography for 7046278--7046282.cif.'
_cod_database_code 7046280
_shelx_shelxl_version_number 2016/6
_shelx_space_group_comment
;
The symmetry employed for this shelxl refinement is uniquely defined
by the following loop, which should always be used as a source of
symmetry information in preference to the above space-group names.
They are only intended as comments.
;
_shelx_estimated_absorpt_t_min 0.701
_shelx_estimated_absorpt_t_max 0.910

loop_
_space_group_symop_operation_xyz
'x, y, z'
'-x, -y, -z'

loop_
_atom_site_label
_atom_site_type_symbol
_atom_site_fract_x
_atom_site_fract_y
_atom_site_fract_z
_atom_site_U_iso_or_equiv
_atom_site_adp_type
_atom_site_occupancy
_atom_site_site_symmetry_order
_atom_site_calc_flag
_atom_site_refinement_flags_posn
_atom_site_refinement_flags_adp
_atom_site_refinement_flags_occupancy
_atom_site_disorder_assembly
_atom_site_disorder_group
Ir1 Ir 0.29288(3) 0.69522(4) 0.16778(3) 0.03235(16) Uani 1 1 d . . . A 1
Ir2 Ir 0.64670(3) 0.15822(4) 0.27398(3) 0.03180(16) Uani 1 1 d . . . A 1
N1 N 0.4052(7) 0.5358(8) 0.1964(5) 0.028(2) Uani 1 1 d . . . A 1
N2 N 0.5104(7) 0.5051(8) 0.1742(5) 0.028(2) Uani 1 1 d . . . A 1
N3 N 0.5372(7) 0.3180(9) 0.2445(5) 0.032(2) Uani 1 1 d . U . A 1
N4 N 0.4275(8) 0.3440(9) 0.2662(6) 0.037(2) Uani 1 1 d . . . A 1
N6 N 0.3365(7) 0.8046(9) 0.6285(6) 0.039(3) Uani 1 1 d D . . B 1
O1 O 0.0639(12) 0.0868(13) 0.5181(10) 0.125(7) Uani 1 1 d . . . C 1
O2 O 0.1651(12) 0.2070(17) 0.4457(11) 0.155(9) Uani 1 1 d . . . C 1
O3 O -0.0277(11) 0.2797(13) 0.4428(10) 0.117(6) Uani 1 1 d . . . C 1
S1 S 0.0727(5) 0.1800(5) 0.4555(4) 0.0943(18) Uani 1 1 d . . . C 1
F1 F 0.1123(15) 0.1950(17) 0.3036(9) 0.176(8) Uani 1 1 d D U . D 1
F2 F 0.1993(12) 0.0331(12) 0.3773(10) 0.148(7) Uani 1 1 d . . . E 1
F3 F 0.0261(13) 0.0952(17) 0.3616(9) 0.151(6) Uani 1 1 d . . . F 1
C1 C 0.1929(9) 0.6094(10) 0.2230(7) 0.035(3) Uani 1 1 d . . . A 1
C2 C 0.0795(11) 0.6494(12) 0.2363(8) 0.047(4) Uani 1 1 d . . . A 1
H2 H 0.038715 0.725712 0.212948 0.056 Uiso 1 1 calc R U . A 1
C3 C 0.0241(12) 0.5818(13) 0.2824(10) 0.073(6) Uani 1 1 d . U . A 1
H3 H -0.053183 0.612111 0.293273 0.088 Uiso 1 1 calc R U . A 1
C4 C 0.0801(12) 0.4755(14) 0.3109(11) 0.066(5) Uani 1 1 d . U . A 1
H4 H 0.041061 0.428468 0.339398 0.079 Uiso 1 1 calc R U . A 1
C5 C 0.1911(13) 0.4283(12) 0.3019(9) 0.060(5) Uani 1 1 d . . . A 1
H5 H 0.229132 0.351670 0.326486 0.072 Uiso 1 1 calc R U . A 1
C6 C 0.2436(9) 0.4920(12) 0.2582(7) 0.042(3) Uani 1 1 d . . . A 1
C7 C 0.3620(9) 0.4549(11) 0.2425(7) 0.036(3) Uani 1 1 d . . . A 1
C8 C 0.5735(9) 0.4027(10) 0.1970(7) 0.031(3) Uani 1 1 d . . . A 1
C9 C 0.6926(9) 0.3578(10) 0.1779(7) 0.032(3) Uani 1 1 d . . . A 1
C10 C 0.7417(9) 0.2426(10) 0.2090(7) 0.033(3) Uani 1 1 d . . . A 1
C11 C 0.8610(8) 0.1975(11) 0.1934(7) 0.036(3) Uani 1 1 d . . . A 1
H11 H 0.901888 0.121103 0.216530 0.044 Uiso 1 1 calc R U . A 1
C12 C 0.9148(10) 0.2671(12) 0.1442(9) 0.048(4) Uani 1 1 d . . . A 1
H12 H 0.991781 0.236199 0.131541 0.058 Uiso 1 1 calc R U . A 1
C13 C 0.8569(9) 0.3808(12) 0.1137(9) 0.044(3) Uani 1 1 d . . . A 1
H13 H 0.894938 0.427491 0.082194 0.052 Uiso 1 1 calc R U . A 1
C14 C 0.7448(9) 0.4262(12) 0.1290(7) 0.037(3) Uani 1 1 d . . . A 1
H14 H 0.704460 0.502921 0.106244 0.044 Uiso 1 1 calc R U . A 1
N5 N 0.300(2) 0.7220(12) 0.2700(18) 0.026(5) Uani 0.5 1 d . U P A 1
C15 C 0.2075(10) 0.7565(9) 0.3244(7) 0.047(3) Uani 0.5 1 d . U P A 1
H15 H 0.138577 0.766403 0.312928 0.057 Uiso 0.5 1 calc R U P A 1
C16 C 0.2118(10) 0.7765(9) 0.3926(7) 0.044(3) Uani 0.5 1 d . U P A 1
H16 H 0.146895 0.799616 0.426758 0.053 Uiso 0.5 1 calc R U P A 1
C17 C 0.314(2) 0.7625(15) 0.4126(10) 0.032(6) Uani 0.5 1 d D U P A 1
C18 C 0.4057(18) 0.7291(16) 0.3600(11) 0.029(5) Uani 0.5 1 d D U P A 1
H18 H 0.474568 0.720192 0.370993 0.034 Uiso 0.5 1 calc R U P A 1
C19 C 0.399(2) 0.7082(17) 0.2912(12) 0.039(6) Uani 0.5 1 d D U P A 1
H19 H 0.464465 0.683728 0.257595 0.046 Uiso 0.5 1 calc R U P A 1
N5' N 0.298(3) 0.6936(14) 0.287(2) 0.036(6) Uani 0.5 1 d D U P A 2
C15' C 0.2075(10) 0.7565(9) 0.3244(7) 0.047(3) Uani 0.5 1 d D . P A 2
H15' H 0.139806 0.787531 0.303212 0.057 Uiso 0.5 1 calc R U P A 2
C16' C 0.2118(10) 0.7765(9) 0.3926(7) 0.044(3) Uani 0.5 1 d . . P A 2
H16' H 0.146785 0.822062 0.417426 0.053 Uiso 0.5 1 calc R U P A 2
C17' C 0.306(2) 0.7331(18) 0.4256(11) 0.034(6) Uani 0.5 1 d D U P A 2
C18' C 0.3932(19) 0.6719(18) 0.3828(13) 0.034(6) Uani 0.5 1 d . U P A 2
H18' H 0.462879 0.640404 0.401250 0.041 Uiso 0.5 1 calc R U P A 2
C19' C 0.3868(19) 0.6531(18) 0.3155(14) 0.032(6) Uani 0.5 1 d . U P A 2
H19' H 0.450875 0.608406 0.289362 0.038 Uiso 0.5 1 calc R U P A 2
C20 C 0.2445(11) 0.8265(14) 0.6069(9) 0.064(5) Uani 1 1 d D U . . .
H20 H 0.181483 0.856783 0.640554 0.076 Uiso 1 1 calc R U . B 1
C21 C 0.2259(10) 0.8117(15) 0.5414(10) 0.063(5) Uani 1 1 d . U . . .
H21 H 0.154109 0.831382 0.529893 0.076 Uiso 1 1 calc R U . . .
C22 C 0.3186(13) 0.7658(14) 0.4921(9) 0.074(5) Uani 1 1 d D U . . .
C23 C 0.4168(13) 0.7501(14) 0.5105(8) 0.067(5) Uani 1 1 d . U . . .
H23 H 0.480209 0.727799 0.474988 0.080 Uiso 1 1 calc R U . . .
C24 C 0.4272(11) 0.7654(13) 0.5785(9) 0.052(4) Uani 1 1 d . U . . .
H24 H 0.497629 0.748839 0.591076 0.062 Uiso 1 1 calc R U . B 1
C25 C 0.2151(10) 0.7877(11) 0.0600(7) 0.038(3) Uani 1 1 d . . . . .
C26 C 0.1957(11) 0.8618(12) 0.1052(10) 0.052(4) Uani 1 1 d . . . . .
C27 C 0.3018(12) 0.8645(13) 0.1083(10) 0.053(4) Uani 1 1 d . . . . .
C28 C 0.3837(11) 0.7839(12) 0.0717(8) 0.044(3) Uani 1 1 d . . . . .
C29 C 0.3345(9) 0.7351(9) 0.0416(7) 0.029(2) Uani 1 1 d . . . . .
C30 C 0.1300(10) 0.7593(14) 0.0318(9) 0.056(4) Uani 1 1 d . U . . .
H30A H 0.079874 0.739505 0.076654 0.084 Uiso 1 1 calc R U . . .
H30B H 0.169338 0.695804 0.008113 0.084 Uiso 1 1 calc R U . . .
H30C H 0.088374 0.824883 -0.006643 0.084 Uiso 1 1 calc R U . . .
C31 C 0.0851(14) 0.9460(17) 0.1256(14) 0.091(7) Uani 1 1 d . . . . .
H31A H 0.092596 0.987787 0.157570 0.136 Uiso 1 1 calc R U . . .
H31B H 0.054426 0.998324 0.077606 0.136 Uiso 1 1 calc R U . . .
H31C H 0.036353 0.906625 0.154801 0.136 Uiso 1 1 calc R U . . .
C32 C 0.321(2) 0.939(2) 0.1454(17) 0.125(10) Uani 1 1 d . . . . .
H32A H 0.388359 0.897081 0.170900 0.187 Uiso 1 1 calc R U . . .
H32B H 0.259243 0.964022 0.184210 0.187 Uiso 1 1 calc R U . . .
H32C H 0.328012 1.004887 0.105122 0.187 Uiso 1 1 calc R U . . .
C33 C 0.5044(14) 0.7647(15) 0.0609(11) 0.071(5) Uani 1 1 d . . . . .
H33A H 0.525695 0.797345 0.006318 0.106 Uiso 1 1 calc R U . . .
H33B H 0.547821 0.683880 0.074646 0.106 Uiso 1 1 calc R U . . .
H33C H 0.517377 0.800498 0.094633 0.106 Uiso 1 1 calc R U . . .
C34 C 0.3911(12) 0.6485(12) -0.0061(7) 0.048(3) Uani 1 1 d . U . . .
H34A H 0.401343 0.686836 -0.061273 0.073 Uiso 1 1 calc R U . . .
H34B H 0.345893 0.605311 0.000076 0.073 Uiso 1 1 calc R U . . .
H34C H 0.462354 0.597579 0.012094 0.073 Uiso 1 1 calc R U . . .
C35 C 0.7400(9) -0.0185(10) 0.2911(6) 0.032(3) Uani 1 1 d D U . . .
C36 C 0.6440(12) -0.0069(12) 0.3465(8) 0.053(4) Uani 1 1 d . U . . .
C37 C 0.5505(11) 0.0476(12) 0.3046(9) 0.050(4) Uani 1 1 d . . . . .
C38 C 0.5825(12) 0.0727(12) 0.2236(8) 0.043(3) Uani 1 1 d . . . . .
C39 C 0.7041(10) 0.0247(11) 0.2139(6) 0.037(3) Uani 1 1 d D U . . .
C40 C 0.8512(10) -0.0870(12) 0.3104(10) 0.051(4) Uani 1 1 d . . . . .
H40A H 0.855921 -0.090574 0.364136 0.076 Uiso 1 1 calc R U . . .
H40B H 0.901435 -0.053603 0.274737 0.076 Uiso 1 1 calc R U . . .
H40C H 0.871154 -0.162978 0.305350 0.076 Uiso 1 1 calc R U . . .
C41 C 0.6411(14) -0.0459(16) 0.4309(9) 0.084(7) Uani 1 1 d . . . . .
H41A H 0.574179 0.003689 0.454807 0.126 Uiso 1 1 calc R U . . .
H41B H 0.704891 -0.045070 0.446937 0.126 Uiso 1 1 calc R U . . .
H41C H 0.642386 -0.122601 0.447902 0.126 Uiso 1 1 calc R U . . .
C42 C 0.4352(12) 0.0688(16) 0.3420(12) 0.078(6) Uani 1 1 d . . . . .
H42A H 0.386065 0.098928 0.301404 0.118 Uiso 1 1 calc R U . . .
H42B H 0.414125 0.123182 0.372931 0.118 Uiso 1 1 calc R U . . .
H42C H 0.430203 -0.001748 0.375955 0.118 Uiso 1 1 calc R U . . .
C43 C 0.5133(15) 0.1208(14) 0.1597(9) 0.062(4) Uani 1 1 d . . . . .
H43A H 0.492148 0.063108 0.153990 0.093 Uiso 1 1 calc R U . . .
H43B H 0.554004 0.147463 0.111013 0.093 Uiso 1 1 calc R U . . .
H43C H 0.447576 0.183747 0.171407 0.093 Uiso 1 1 calc R U . . .
C44 C 0.7746(11) 0.0217(12) 0.1396(7) 0.046(3) Uani 1 1 d . U . . .
H44A H 0.795342 -0.051007 0.128568 0.068 Uiso 1 1 calc R U . . .
H44B H 0.840457 0.032037 0.143003 0.068 Uiso 1 1 calc R U . . .
H44C H 0.734919 0.081997 0.097557 0.068 Uiso 1 1 calc R U . . .
C45 C 0.1004(16) 0.1216(17) 0.3659(14) 0.090(7) Uani 1 1 d D U . . .
C47 C 0.7558(13) 0.5889(15) 0.9017(9) 0.058(4) Uani 1 1 d D . . . .
C48 C 0.8684(14) 0.585(2) 0.8836(15) 0.120(9) Uani 1 1 d D U . . .
H48A H 0.897215 0.572367 0.931799 0.181 Uiso 1 1 calc R U . . .
H48B H 0.913928 0.522977 0.859106 0.181 Uiso 1 1 calc R U . . .
H48C H 0.869277 0.655855 0.847754 0.181 Uiso 1 1 calc R U . . .
N7 N 0.6736(14) 0.5936(13) 0.9075(9) 0.076(5) Uani 1 1 d . . . . .
S2 S 0.8381(7) 0.7024(7) 0.0922(5) 0.056(2) Uani 0.570(10) 1 d . U P G 1
O4 O 0.9294(14) 0.6347(19) 0.0434(14) 0.069(6) Uani 0.570(10) 1 d . U P G 1
O5 O 0.868(2) 0.7440(18) 0.1475(15) 0.092(8) Uani 0.570(10) 1 d . U P G 1
O6 O 0.7471(16) 0.6597(17) 0.1322(13) 0.070(6) Uani 0.570(10) 1 d . U P G 1
C46 C 0.7698(17) 0.8250(19) 0.0223(13) 0.032(5) Uani 0.570(10) 1 d . U P G 1
F4 F 0.7327(17) 0.7935(17) -0.0260(11) 0.090(6) Uani 0.570(10) 1 d . U P G 1
F5 F 0.6807(16) 0.8968(13) 0.0527(11) 0.081(6) Uani 0.570(10) 1 d . U P G 1
F6 F 0.8392(17) 0.8727(16) -0.0094(14) 0.096(7) Uani 0.570(10) 1 d . U P G 1
S2' S 0.7015(9) 0.7734(11) 0.1672(9) 0.092(5) Uani 0.430(10) 1 d D U P G 2
O4' O 0.637(2) 0.8836(16) 0.1347(18) 0.088(9) Uani 0.430(10) 1 d D U P G 2
O5' O 0.655(3) 0.697(3) 0.201(2) 0.096(11) Uani 0.430(10) 1 d . U P G 2
O6' O 0.768(2) 0.774(3) 0.220(2) 0.104(12) Uani 0.430(10) 1 d . U P G 2
C46' C 0.813(2) 0.725(3) 0.0956(16) 0.108(16) Uani 0.430(10) 1 d D U P G 2
F4' F 0.781(2) 0.723(2) 0.0316(16) 0.101(9) Uani 0.430(10) 1 d D U P G 2
F5' F 0.8599(19) 0.802(2) 0.0614(18) 0.094(9) Uani 0.430(10) 1 d D U P G 2
F6' F 0.898(2) 0.624(2) 0.111(2) 0.119(11) Uani 0.430(10) 1 d D U P G 2

loop_
_atom_site_aniso_label
_atom_site_aniso_U_11
_atom_site_aniso_U_22
_atom_site_aniso_U_33
_atom_site_aniso_U_23
_atom_site_aniso_U_13
_atom_site_aniso_U_12
Ir1 0.0214(2) 0.0436(3) 0.0285(3) -0.0189(2) -0.00784(18) 0.0008(2)
Ir2 0.0216(2) 0.0439(3) 0.0231(3) -0.0140(2) -0.00473(17) -0.0008(2)
N1 0.026(5) 0.036(5) 0.021(5) -0.006(4) -0.012(4) -0.007(4)
N2 0.017(4) 0.041(6) 0.025(5) -0.017(4) -0.006(4) -0.001(4)
N3 0.020(4) 0.054(6) 0.024(5) -0.029(5) 0.008(4) -0.008(4)
N4 0.029(5) 0.054(7) 0.034(6) -0.018(5) -0.005(4) -0.015(5)
N6 0.027(5) 0.051(6) 0.029(6) -0.021(5) -0.005(4) 0.002(5)
O1 0.095(10) 0.111(12) 0.151(16) 0.042(11) -0.043(10) -0.063(10)
O2 0.080(10) 0.21(2) 0.155(17) 0.049(15) -0.050(11) -0.085(13)
O3 0.057(8) 0.117(12) 0.140(15) -0.001(11) -0.043(9) -0.003(8)
S1 0.088(4) 0.092(4) 0.081(4) 0.005(3) -0.030(3) -0.022(3)
F1 0.146(14) 0.218(18) 0.084(10) 0.010(11) -0.030(10) -0.021(13)
F2 0.098(10) 0.119(11) 0.165(15) 0.001(10) 0.018(10) -0.028(9)
F3 0.126(12) 0.24(2) 0.099(11) -0.045(12) -0.011(9) -0.084(13)
C1 0.024(6) 0.037(7) 0.039(7) -0.018(6) -0.008(5) 0.003(5)
C2 0.038(7) 0.046(8) 0.038(8) -0.014(6) 0.003(6) 0.001(6)
C3 0.043(8) 0.053(9) 0.076(11) 0.002(8) 0.023(8) -0.001(7)
C4 0.036(7) 0.056(9) 0.096(12) 0.005(8) -0.021(7) -0.017(7)
C5 0.058(9) 0.040(8) 0.052(10) -0.006(7) 0.018(8) -0.006(7)
C6 0.024(6) 0.054(8) 0.030(7) -0.001(6) 0.000(5) -0.008(6)
C7 0.020(5) 0.053(8) 0.028(6) -0.017(6) -0.011(5) 0.002(5)
C8 0.031(6) 0.039(7) 0.025(6) -0.016(5) 0.003(5) -0.010(5)
C9 0.022(5) 0.039(7) 0.031(6) -0.018(5) -0.008(5) 0.001(5)
C10 0.025(6) 0.047(7) 0.025(6) -0.022(5) -0.007(5) 0.000(5)
C11 0.012(5) 0.052(8) 0.038(7) -0.018(6) -0.009(5) 0.002(5)
C12 0.024(6) 0.064(9) 0.061(10) -0.030(8) 0.008(6) -0.018(6)
C13 0.021(6) 0.053(8) 0.061(9) -0.018(7) -0.014(6) -0.011(6)
C14 0.027(6) 0.056(8) 0.024(6) -0.016(6) 0.003(5) -0.011(6)
N5 0.017(8) 0.035(9) 0.012(11) -0.006(9) -0.011(7) 0.006(8)
C15 0.041(6) 0.058(7) 0.028(6) -0.027(5) -0.009(5) 0.010(5)
C16 0.039(6) 0.050(6) 0.039(6) -0.021(5) -0.014(5) 0.000(5)
C17 0.027(8) 0.032(9) 0.031(9) -0.010(7) -0.003(7) -0.004(7)
C18 0.032(9) 0.032(9) 0.016(8) -0.015(7) 0.000(7) -0.001(7)
C19 0.041(12) 0.052(14) 0.028(12) -0.027(11) -0.005(10) -0.009(11)
N5' 0.034(9) 0.046(11) 0.028(14) -0.019(10) -0.001(9) -0.010(10)
C15' 0.041(6) 0.058(7) 0.028(6) -0.027(5) -0.009(5) 0.010(5)
C16' 0.039(6) 0.050(6) 0.039(6) -0.021(5) -0.014(5) 0.000(5)
C17' 0.027(8) 0.032(9) 0.034(9) -0.011(7) -0.001(7) -0.003(7)
C18' 0.023(10) 0.051(13) 0.021(11) -0.015(10) 0.006(8) -0.007(10)
C19' 0.024(10) 0.030(12) 0.029(12) 0.000(10) 0.006(9) -0.008(9)
C20 0.045(8) 0.077(10) 0.049(9) -0.028(8) -0.015(7) 0.009(7)
C21 0.019(6) 0.103(11) 0.064(9) -0.043(9) -0.012(6) 0.000(7)
C22 0.061(9) 0.073(10) 0.051(9) -0.033(8) -0.027(7) 0.033(8)
C23 0.057(8) 0.082(10) 0.036(7) -0.044(7) -0.012(6) 0.022(7)
C24 0.035(7) 0.073(9) 0.062(9) -0.038(7) -0.021(6) -0.010(6)
C25 0.034(6) 0.048(8) 0.030(7) 0.000(6) -0.006(5) -0.021(6)
C26 0.034(7) 0.042(8) 0.071(11) -0.011(7) -0.022(7) 0.000(6)
C27 0.043(8) 0.058(9) 0.065(10) -0.025(8) -0.013(7) -0.016(7)
C28 0.041(7) 0.046(8) 0.043(8) -0.021(6) -0.016(6) 0.000(6)
C29 0.031(6) 0.030(6) 0.027(6) -0.007(5) -0.006(5) -0.013(5)
C30 0.025(6) 0.093(10) 0.047(8) 0.002(7) -0.021(6) -0.025(7)
C31 0.050(10) 0.078(13) 0.116(18) -0.021(12) -0.025(11) 0.008(9)
C32 0.117(19) 0.114(19) 0.19(3) -0.09(2) -0.048(19) -0.035(16)
C33 0.072(12) 0.068(11) 0.060(11) -0.010(9) -0.008(9) -0.019(9)
C34 0.059(7) 0.064(7) 0.025(6) -0.022(5) -0.003(5) -0.017(6)
C35 0.025(5) 0.037(6) 0.026(6) -0.015(5) -0.003(4) 0.000(5)
C36 0.051(8) 0.041(7) 0.034(7) 0.003(6) 0.005(6) 0.001(6)
C37 0.032(7) 0.052(8) 0.052(9) -0.003(7) 0.003(6) -0.013(6)
C38 0.055(8) 0.052(8) 0.034(7) -0.010(6) -0.011(6) -0.028(7)
C39 0.036(6) 0.054(7) 0.028(6) -0.019(6) 0.003(5) -0.022(6)
C40 0.035(7) 0.048(8) 0.068(10) -0.006(7) -0.015(7) -0.016(6)
C41 0.057(10) 0.095(14) 0.044(10) 0.001(9) -0.014(8) 0.015(9)
C42 0.036(8) 0.089(13) 0.089(14) 0.000(11) 0.009(9) -0.027(9)
C43 0.095(13) 0.062(10) 0.036(8) 0.001(7) -0.022(8) -0.040(10)
C44 0.051(6) 0.057(7) 0.029(6) -0.029(5) 0.007(5) -0.013(5)
C45 0.049(9) 0.079(12) 0.123(15) -0.003(11) 0.014(10) -0.035(9)
C47 0.047(9) 0.081(12) 0.042(9) -0.028(8) 0.005(7) -0.016(8)
C48 0.064(12) 0.125(18) 0.126(19) -0.023(15) -0.037(13) 0.014(12)
N7 0.086(11) 0.094(11) 0.058(9) -0.045(8) 0.035(8) -0.046(10)
S2 0.051(4) 0.048(5) 0.079(5) -0.019(4) -0.009(4) -0.024(4)
O4 0.026(9) 0.083(14) 0.084(15) -0.020(12) 0.003(9) -0.013(9)
O5 0.15(2) 0.059(13) 0.080(16) -0.004(12) -0.040(15) -0.049(14)
O6 0.064(12) 0.071(13) 0.095(16) -0.006(11) -0.041(11) -0.039(10)
C46 0.032(8) 0.040(8) 0.036(8) -0.006(7) -0.007(6) -0.026(7)
F4 0.109(14) 0.100(14) 0.074(13) -0.043(11) -0.033(11) -0.025(11)
F5 0.101(13) 0.048(9) 0.087(13) -0.031(9) 0.015(10) -0.024(9)
F6 0.105(14) 0.077(12) 0.112(16) -0.001(12) -0.007(12) -0.061(12)
S2' 0.066(7) 0.086(8) 0.125(11) -0.018(7) -0.052(7) -0.015(6)
O4' 0.113(17) 0.048(13) 0.091(17) -0.029(12) 0.016(14) -0.025(12)
O5' 0.086(16) 0.086(16) 0.119(19) 0.000(13) 0.002(14) -0.061(14)
O6' 0.053(15) 0.13(2) 0.16(3) -0.04(2) -0.061(17) -0.034(16)
C46' 0.09(2) 0.070(19) 0.111(19) -0.022(18) 0.011(18) 0.008(18)
F4' 0.105(16) 0.110(17) 0.065(14) -0.029(13) -0.022(12) -0.007(13)
F5' 0.065(14) 0.089(18) 0.12(2) -0.017(16) -0.001(14) -0.034(13)
F6' 0.067(17) 0.071(17) 0.22(3) -0.05(2) -0.02(2) -0.019(15)

loop_
_atom_type_symbol
_atom_type_description
_atom_type_scat_dispersion_real
_atom_type_scat_dispersion_imag
_atom_type_scat_source
C C 0.0033 0.0016 'International Tables Vol C Tables 4.2.6.8 and 6.1.1.4'
H H 0.0000 0.0000 'International Tables Vol C Tables 4.2.6.8 and 6.1.1.4'
N N 0.0061 0.0033 'International Tables Vol C Tables 4.2.6.8 and 6.1.1.4'
O O 0.0106 0.0060 'International Tables Vol C Tables 4.2.6.8 and 6.1.1.4'
F F 0.0171 0.0103 'International Tables Vol C Tables 4.2.6.8 and 6.1.1.4'
S S 0.1246 0.1234 'International Tables Vol C Tables 4.2.6.8 and 6.1.1.4'
Ir Ir -1.4442 7.9887 'International Tables Vol C Tables 4.2.6.8 and 6.1.1.4'

loop_
_geom_angle_atom_site_label_1
_geom_angle_atom_site_label_2
_geom_angle_atom_site_label_3
_geom_angle
_geom_angle_site_symmetry_1
_geom_angle_site_symmetry_3
N1 Ir1 N5 91.3(6) . .
N1 Ir1 C1 79.4(4) . .
N5 Ir1 C1 91.0(8) . .
N1 Ir1 C26 164.1(5) . .
N5 Ir1 C26 101.8(6) . .
C1 Ir1 C26 108.9(5) . .
N1 Ir1 C29 99.3(4) . .
N5 Ir1 C29 145.7(7) . .
C1 Ir1 C29 122.9(5) . .
C26 Ir1 C29 64.7(5) . .
N1 Ir1 C25 129.2(4) . .
N5 Ir1 C25 139.3(6) . .
C1 Ir1 C25 99.0(5) . .
C26 Ir1 C25 37.7(5) . .
C29 Ir1 C25 39.5(4) . .
N1 Ir1 C28 103.2(4) . .
N5 Ir1 C28 108.8(7) . .
C1 Ir1 C28 159.8(5) . .
C26 Ir1 C28 64.2(5) . .
C29 Ir1 C28 37.0(4) . .
C25 Ir1 C28 63.6(5) . .
N1 Ir1 C27 134.7(5) . .
N5 Ir1 C27 87.3(6) . .
C1 Ir1 C27 145.8(5) . .
C26 Ir1 C27 38.9(5) . .
C29 Ir1 C27 62.2(5) . .
C25 Ir1 C27 62.8(5) . .
C28 Ir1 C27 36.7(5) . .
C10 Ir2 N3 77.4(4) . .
C10 Ir2 N6 88.9(4) . 2_666
N3 Ir2 N6 87.1(4) . 2_666
C10 Ir2 C35 108.9(4) . .
N3 Ir2 C35 166.6(4) . .
N6 Ir2 C35 104.5(4) 2_666 .
C10 Ir2 C39 98.3(4) . .
N3 Ir2 C39 129.7(4) . .
N6 Ir2 C39 143.2(4) 2_666 .
C35 Ir2 C39 39.1(4) . .
C10 Ir2 C38 122.0(5) . .
N3 Ir2 C38 100.6(5) . .
N6 Ir2 C38 149.0(5) 2_666 .
C35 Ir2 C38 66.0(5) . .
C39 Ir2 C38 39.6(5) . .
C10 Ir2 C36 145.5(5) . .
N3 Ir2 C36 137.0(4) . .
N6 Ir2 C36 90.4(5) 2_666 .
C35 Ir2 C36 38.5(5) . .
C39 Ir2 C36 63.8(5) . .
C38 Ir2 C36 63.6(6) . .
C10 Ir2 C37 158.7(5) . .
N3 Ir2 C37 105.9(4) . .
N6 Ir2 C37 112.1(5) 2_666 .
C35 Ir2 C37 63.8(5) . .
C39 Ir2 C37 63.1(5) . .
C38 Ir2 C37 37.0(5) . .
C36 Ir2 C37 37.2(6) . .
N2 N1 C7 119.8(9) . .
N2 N1 Ir1 125.2(8) . .
C7 N1 Ir1 114.9(7) . .
C8 N2 N1 119.8(10) . .
N4 N3 C8 119.1(10) . .
N4 N3 Ir2 121.5(8) . .
C8 N3 Ir2 119.3(7) . .
N3 N4 C7 115.9(10) . .
C20 N6 C24 116.2(11) . .
C20 N6 Ir2 124.1(9) . 2_666
C24 N6 Ir2 119.3(8) . 2_666
O2 S1 O1 118.5(10) . .
O2 S1 O3 112.4(11) . .
O1 S1 O3 115.9(10) . .
O2 S1 C45 101.0(12) . .
O1 S1 C45 101.4(11) . .
O3 S1 C45 104.4(10) . .
C2 C1 C6 113.0(12) . .
C2 C1 Ir1 129.4(10) . .
C6 C1 Ir1 117.5(8) . .
C3 C2 C1 122.2(13) . .
C4 C3 C2 118.7(14) . .
C3 C4 C5 123.6(16) . .
C6 C5 C4 117.6(14) . .
C5 C6 C1 124.6(12) . .
C5 C6 C7 124.7(13) . .
C1 C6 C7 110.6(11) . .
N4 C7 N1 121.6(10) . .
N4 C7 C6 121.0(12) . .
N1 C7 C6 117.2(11) . .
N2 C8 N3 123.8(10) . .
N2 C8 C9 125.3(11) . .
N3 C8 C9 110.9(10) . .
C14 C9 C10 125.8(11) . .
C14 C9 C8 120.4(11) . .
C10 C9 C8 113.6(11) . .
C9 C10 C11 114.1(12) . .
C9 C10 Ir2 118.6(8) . .
C11 C10 Ir2 127.1(9) . .
C12 C11 C10 120.0(12) . .
C13 C12 C11 120.8(11) . .
C14 C13 C12 120.4(13) . .
C9 C14 C13 118.4(12) . .
C19 N5 C15 115(3) . .
C19 N5 Ir1 121.5(18) . .
C15 N5 Ir1 124(2) . .
C16 C15 N5 124(2) . .
C15 C16 C17 120.1(13) . .
C18 C17 C16 116.9(17) . .
C18 C17 C22 124(2) . .
C16 C17 C22 118.1(18) . .
C17 C18 C19 122(2) . .
C18 C19 N5 122(2) . .
C19' N5' C15' 119(3) . .
N5' C15' C16' 121(2) . .
C17' C16' C15' 121.9(14) . .
C16' C17' C18' 112.8(18) . .
C16' C17' C22 124(2) . .
C18' C17' C22 122(2) . .
C19' C18' C17' 124(2) . .
N5' C19' C18' 121(3) . .
N6 C20 C21 127.9(14) . .
C20 C21 C22 116.2(13) . .
C23 C22 C21 116.9(12) . .
C23 C22 C17 117.4(17) . .
C21 C22 C17 123.6(16) . .
C23 C22 C17' 123.8(17) . .
C21 C22 C17' 119.3(18) . .
C22 C23 C24 122.2(14) . .
C23 C24 N6 120.2(12) . .
C26 C25 C29 107.6(11) . .
C26 C25 C30 129.3(12) . .
C29 C25 C30 123.1(12) . .
C26 C25 Ir1 70.1(8) . .
C29 C25 Ir1 70.0(6) . .
C30 C25 Ir1 124.8(8) . .
C25 C26 C27 107.1(12) . .
C25 C26 C31 124.7(15) . .
C27 C26 C31 126.0(15) . .
C25 C26 Ir1 72.3(8) . .
C27 C26 Ir1 73.7(8) . .
C31 C26 Ir1 132.7(13) . .
C28 C27 C26 108.1(13) . .
C28 C27 C32 125.5(15) . .
C26 C27 C32 126.4(15) . .
C28 C27 Ir1 70.7(9) . .
C26 C27 Ir1 67.4(8) . .
C32 C27 Ir1 126.7(15) . .
C29 C28 C27 109.1(12) . .
C29 C28 C33 127.0(13) . .
C27 C28 C33 123.5(14) . .
C29 C28 Ir1 69.9(8) . .
C27 C28 Ir1 72.5(9) . .
C33 C28 Ir1 128.4(10) . .
C28 C29 C25 107.8(11) . .
C28 C29 C34 127.2(11) . .
C25 C29 C34 124.9(11) . .
C28 C29 Ir1 73.0(8) . .
C25 C29 Ir1 70.6(7) . .
C34 C29 Ir1 124.7(8) . .
C36 C35 C39 107.3(10) . .
C36 C35 C40 124.6(11) . .
C39 C35 C40 126.4(11) . .
C36 C35 Ir2 73.5(7) . .
C39 C35 Ir2 72.1(7) . .
C40 C35 Ir2 131.8(10) . .
C37 C36 C35 108.4(12) . .
C37 C36 C41 125.1(13) . .
C35 C36 C41 126.5(14) . .
C37 C36 Ir2 72.5(8) . .
C35 C36 Ir2 68.0(7) . .
C41 C36 Ir2 126.3(14) . .
C38 C37 C36 110.4(11) . .
C38 C37 C42 125.3(15) . .
C36 C37 C42 124.3(15) . .
C38 C37 Ir2 69.9(8) . .
C36 C37 Ir2 70.3(9) . .
C42 C37 Ir2 129.4(12) . .
C37 C38 C43 128.2(14) . .
C37 C38 C39 106.2(11) . .
C43 C38 C39 125.0(13) . .
C37 C38 Ir2 73.2(9) . .
C43 C38 Ir2 128.6(10) . .
C39 C38 Ir2 69.6(7) . .
C35 C39 C44 126.4(11) . .
C35 C39 C38 107.5(10) . .
C44 C39 C38 126.1(11) . .
C35 C39 Ir2 68.8(7) . .
C44 C39 Ir2 125.8(9) . .
C38 C39 Ir2 70.8(7) . .
F3 C45 F1 109(2) . .
F3 C45 F2 114(2) . .
F1 C45 F2 109.0(17) . .
F3 C45 S1 112.0(15) . .
F1 C45 S1 109.8(19) . .
F2 C45 S1 102.5(17) . .
N7 C47 C48 173(2) . .
O4 S2 O5 117.2(15) . .
O4 S2 O6 117.9(13) . .
O5 S2 O6 109.6(15) . .
O4 S2 C46 102.9(13) . .
O5 S2 C46 104.9(12) . .
O6 S2 C46 101.9(11) . .
F6 C46 F5 109(2) . .
F6 C46 F4 116(2) . .
F5 C46 F4 104.7(19) . .
F6 C46 S2 105.8(16) . .
F5 C46 S2 113.6(17) . .
F4 C46 S2 107.7(16) . .
O5' S2' O4' 120(2) . .
O5' S2' O6' 111(2) . .
O4' S2' O6' 108(2) . .
O5' S2' C46' 111(2) . .
O4' S2' C46' 108.3(18) . .
O6' S2' C46' 95.9(19) . .
F4' C46' F5' 99(2) . .
F4' C46' F6' 102(2) . .
F5' C46' F6' 106(2) . .
F4' C46' S2' 113(2) . .
F5' C46' S2' 111(2) . .
F6' C46' S2' 123(2) . .

loop_
_geom_bond_atom_site_label_1
_geom_bond_atom_site_label_2
_geom_bond_distance
_geom_bond_site_symmetry_2
Ir1 N1 2.035(9) .
Ir1 N5 2.04(4) .
Ir1 C1 2.040(13) .
Ir1 C26 2.161(13) .
Ir1 C29 2.182(11) .
Ir1 C25 2.191(12) .
Ir1 C28 2.223(15) .
Ir1 C27 2.246(16) .
Ir2 C10 2.011(13) .
Ir2 N3 2.026(10) .
Ir2 N6 2.080(10) 2_666
Ir2 C35 2.144(11) .
Ir2 C39 2.188(12) .
Ir2 C38 2.204(13) .
Ir2 C36 2.217(14) .
Ir2 C37 2.247(14) .
N1 N2 1.311(12) .
N1 C7 1.406(16) .
N2 C8 1.275(14) .
N3 N4 1.368(13) .
N3 C8 1.399(15) .
N4 C7 1.369(16) .
N6 C20 1.280(14) .
N6 C24 1.370(17) .
O1 S1 1.433(14) .
O2 S1 1.407(15) .
O3 S1 1.459(14) .
S1 C45 1.93(3) .
F1 C45 1.278(16) .
F2 C45 1.38(2) .
F3 C45 1.23(2) .
C1 C2 1.390(16) .
C1 C6 1.431(18) .
C2 C3 1.38(2) .
C3 C4 1.306(19) .
C4 C5 1.36(2) .
C5 C6 1.306(19) .
C6 C7 1.455(15) .
C8 C9 1.468(15) .
C9 C14 1.375(18) .
C9 C10 1.392(17) .
C10 C11 1.464(14) .
C11 C12 1.403(19) .
C12 C13 1.392(19) .
C13 C14 1.379(16) .
N5 C19 1.41(5) .
N5 C15 1.42(3) .
C15 C16 1.374(17) .
C16 C17 1.44(3) .
C17 C18 1.386(18) .
C17 C22 1.478(18) .
C18 C19 1.400(18) .
N5' C19' 1.25(5) .
N5' C15' 1.343(19) .
C15' C16' 1.374(17) .
C16' C17' 1.35(3) .
C17' C18' 1.37(3) .
C17' C22 1.483(18) .
C18' C19' 1.36(4) .
C20 C21 1.37(2) .
C21 C22 1.40(2) .
C22 C23 1.36(2) .
C23 C24 1.366(19) .
C25 C26 1.40(2) .
C25 C29 1.477(16) .
C25 C30 1.587(18) .
C26 C27 1.47(2) .
C26 C31 1.51(2) .
C27 C28 1.408(19) .
C27 C32 1.52(2) .
C28 C29 1.400(17) .
C28 C33 1.52(2) .
C29 C34 1.523(17) .
C35 C36 1.439(17) .
C35 C39 1.450(13) .
C35 C40 1.455(16) .
C36 C37 1.42(2) .
C36 C41 1.45(2) .
C37 C38 1.412(19) .
C37 C42 1.501(18) .
C38 C43 1.469(19) .
C38 C39 1.488(18) .
C39 C44 1.470(16) .
C47 N7 1.07(2) .
C47 C48 1.47(2) .
S2 O4 1.49(2) .
S2 O5 1.50(2) .
S2 O6 1.52(2) .
S2 C46 1.77(2) .
C46 F6 1.29(2) .
C46 F5 1.33(3) .
C46 F4 1.35(3) .
S2' O5' 1.35(3) .
S2' O4' 1.384(17) .
S2' O6' 1.46(3) .
S2' C46' 1.802(18) .
C46' F4' 1.351(19) .
C46' F5' 1.351(19) .
C46' F6' 1.362(19) .

loop_
_geom_torsion_atom_site_label_1
_geom_torsion_atom_site_label_2
_geom_torsion_atom_site_label_3
_geom_torsion_atom_site_label_4
_geom_torsion
_geom_torsion_site_symmetry_1
C7 N1 N2 C8 -2.6(15) .
Ir1 N1 N2 C8 178.7(8) .
C8 N3 N4 C7 -3.7(15) .
Ir2 N3 N4 C7 -179.8(8) .
C6 C1 C2 C3 3(2) .
Ir1 C1 C2 C3 -172.7(13) .
C1 C2 C3 C4 -4(3) .
C2 C3 C4 C5 4(3) .
C3 C4 C5 C6 -4(3) .
C4 C5 C6 C1 4(3) .
C4 C5 C6 C7 -179.9(16) .
C2 C1 C6 C5 -3(2) .
Ir1 C1 C6 C5 173.0(13) .
C2 C1 C6 C7 -179.9(12) .
Ir1 C1 C6 C7 -3.6(15) .
N3 N4 C7 N1 2.1(16) .
N3 N4 C7 C6 176.5(11) .
N2 N1 C7 N4 1.0(16) .
Ir1 N1 C7 N4 179.9(9) .
N2 N1 C7 C6 -173.6(11) .
Ir1 N1 C7 C6 5.3(14) .
C5 C6 C7 N4 8(2) .
C1 C6 C7 N4 -175.7(11) .
C5 C6 C7 N1 -177.8(14) .
C1 C6 C7 N1 -1.1(16) .
N1 N2 C8 N3 1.0(17) .
N1 N2 C8 C9 -178.7(10) .
N4 N3 C8 N2 2.3(17) .
Ir2 N3 C8 N2 178.6(9) .
N4 N3 C8 C9 -178.0(10) .
Ir2 N3 C8 C9 -1.8(12) .
N2 C8 C9 C14 -3.1(19) .
N3 C8 C9 C14 177.2(11) .
N2 C8 C9 C10 -178.8(11) .
N3 C8 C9 C10 1.5(14) .
C14 C9 C10 C11 7.2(18) .
C8 C9 C10 C11 -177.4(10) .
C14 C9 C10 Ir2 -176.1(10) .
C8 C9 C10 Ir2 -0.7(14) .
C9 C10 C11 C12 -6.0(17) .
Ir2 C10 C11 C12 177.6(10) .
C10 C11 C12 C13 4(2) .
C11 C12 C13 C14 -3(2) .
C10 C9 C14 C13 -6(2) .
C8 C9 C14 C13 178.9(12) .
C12 C13 C14 C9 3(2) .
C19 N5 C15 C16 0.5(5) .
Ir1 N5 C15 C16 -178.8(9) .
N5 C15 C16 C17 -0.1(6) .
C15 C16 C17 C18 0.3(12) .
C15 C16 C17 C22 -169.7(15) .
C16 C17 C18 C19 -1.0(16) .
C22 C17 C18 C19 168.3(18) .
C17 C18 C19 N5 1.5(17) .
C15 N5 C19 C18 -1.2(12) .
Ir1 N5 C19 C18 178.1(12) .
C19' N5' C15' C16' 0.0(6) .
N5' C15' C16' C17' -0.8(6) .
C15' C16' C17' C18' 1.6(12) .
C15' C16' C17' C22 170.4(17) .
C16' C17' C18' C19' -1.8(17) .
C22 C17' C18' C19' -170.8(18) .
C15' N5' C19' C18' -0.2(13) .
C17' C18' C19' N5' 1.2(19) .
C24 N6 C20 C21 3(3) .
Ir2 N6 C20 C21 175.4(15) 2_666
N6 C20 C21 C22 1(3) .
C20 C21 C22 C23 -6(3) .
C20 C21 C22 C17 -168.7(19) .
C20 C21 C22 C17' 171.9(18) .
C18 C17 C22 C23 10(3) .
C16 C17 C22 C23 178.7(14) .
C18 C17 C22 C21 172.4(17) .
C16 C17 C22 C21 -18(3) .
C16' C17' C22 C23 -159.5(17) .
C18' C17' C22 C23 8(3) .
C16' C17' C22 C21 23(3) .
C18' C17' C22 C21 -169.3(16) .
C21 C22 C23 C24 8(3) .
C17 C22 C23 C24 171.6(17) .
C17' C22 C23 C24 -170.0(18) .
C22 C23 C24 N6 -4(3) .
C20 N6 C24 C23 -1(2) .
Ir2 N6 C24 C23 -174.1(13) 2_666
C29 C25 C26 C27 5.8(15) .
C30 C25 C26 C27 -174.9(13) .
Ir1 C25 C26 C27 66.0(10) .
C29 C25 C26 C31 169.7(16) .
C30 C25 C26 C31 -11(3) .
Ir1 C25 C26 C31 -130.1(18) .
C29 C25 C26 Ir1 -60.2(8) .
C30 C25 C26 Ir1 119.1(13) .
C25 C26 C27 C28 -5.8(17) .
C31 C26 C27 C28 -169.4(17) .
Ir1 C26 C27 C28 59.2(11) .
C25 C26 C27 C32 175.1(19) .
C31 C26 C27 C32 12(3) .
Ir1 C26 C27 C32 -120(2) .
C25 C26 C27 Ir1 -65.1(10) .
C31 C26 C27 Ir1 131.3(18) .
C26 C27 C28 C29 3.5(17) .
C32 C27 C28 C29 -177.5(19) .
Ir1 C27 C28 C29 60.6(10) .
C26 C27 C28 C33 177.8(14) .
C32 C27 C28 C33 -3(3) .
Ir1 C27 C28 C33 -125.0(15) .
C26 C27 C28 Ir1 -57.2(11) .
C32 C27 C28 Ir1 122(2) .
C27 C28 C29 C25 0.1(16) .
C33 C28 C29 C25 -174.0(14) .
Ir1 C28 C29 C25 62.4(8) .
C27 C28 C29 C34 176.6(13) .
C33 C28 C29 C34 2(2) .
Ir1 C28 C29 C34 -121.1(13) .
C27 C28 C29 Ir1 -62.3(11) .
C33 C28 C29 Ir1 123.6(15) .
C26 C25 C29 C28 -3.8(14) .
C30 C25 C29 C28 176.8(12) .
Ir1 C25 C29 C28 -64.0(9) .
C26 C25 C29 C34 179.6(12) .
C30 C25 C29 C34 0.2(18) .
Ir1 C25 C29 C34 119.4(12) .
C26 C25 C29 Ir1 60.2(9) .
C30 C25 C29 Ir1 -119.1(11) .
C39 C35 C36 C37 -3.1(17) .
C40 C35 C36 C37 -168.6(13) .
Ir2 C35 C36 C37 61.6(11) .
C39 C35 C36 C41 175.7(17) .
C40 C35 C36 C41 10(3) .
Ir2 C35 C36 C41 -119.6(19) .
C39 C35 C36 Ir2 -64.7(9) .
C40 C35 C36 Ir2 129.8(14) .
C35 C36 C37 C38 -0.3(18) .
C41 C36 C37 C38 -179.1(17) .
Ir2 C36 C37 C38 58.5(11) .
C35 C36 C37 C42 176.3(15) .
C41 C36 C37 C42 -2(3) .
Ir2 C36 C37 C42 -124.9(17) .
C35 C36 C37 Ir2 -58.8(10) .
C41 C36 C37 Ir2 122.4(18) .
C36 C37 C38 C43 175.0(15) .
C42 C37 C38 C43 -2(3) .
Ir2 C37 C38 C43 -126.3(16) .
C36 C37 C38 C39 3.5(17) .
C42 C37 C38 C39 -173.1(15) .
Ir2 C37 C38 C39 62.2(9) .
C36 C37 C38 Ir2 -58.7(12) .
C42 C37 C38 Ir2 124.7(16) .
C36 C35 C39 C44 -174.8(13) .
C40 C35 C39 C44 -10(2) .
Ir2 C35 C39 C44 119.6(13) .
C36 C35 C39 C38 5.1(15) .
C40 C35 C39 C38 170.4(13) .
Ir2 C35 C39 C38 -60.5(9) .
C36 C35 C39 Ir2 65.6(9) .
C40 C35 C39 Ir2 -129.2(14) .
C37 C38 C39 C35 -5.3(15) .
C43 C38 C39 C35 -177.2(13) .
Ir2 C38 C39 C35 59.2(9) .
C37 C38 C39 C44 174.7(13) .
C43 C38 C39 C44 3(2) .
Ir2 C38 C39 C44 -120.8(14) .
C37 C38 C39 Ir2 -64.5(10) .
C43 C38 C39 Ir2 123.6(14) .
O4 S2 C46 F6 -64(2) .
O5 S2 C46 F6 60(2) .
O6 S2 C46 F6 173.9(18) .
O4 S2 C46 F5 177.1(17) .
O5 S2 C46 F5 -60(2) .
O6 S2 C46 F5 54.4(19) .
O4 S2 C46 F4 61.6(18) .
O5 S2 C46 F4 -175.3(19) .
O6 S2 C46 F4 -61.1(19) .
O5' S2' C46' F4' 70(3) .
O4' S2' C46' F4' -63(3) .
O6' S2' C46' F4' -175(2) .
O5' S2' C46' F5' 180(2) .
O4' S2' C46' F5' 47(3) .
O6' S2' C46' F5' -65(3) .
O5' S2' C46' F6' -53(3) .
O4' S2' C46' F6' 173(3) .
O6' S2' C46' F6' 62(3) .
